data_4001565
loop_
_publ_author_name
'Levi, E.'
'Lancry, E.'
'Mitelman, A.'
'Aurbach, D.'
'Isnard, O.'
'Djurado, D.'

_publ_section_title
;
 Phase Diagram of Mg Insertion into Chevrel Phases, MgxMo6T8(T = S, Se).
 2. The Crystal Structure of Triclinic MgMo6Se8
;
_journal_issue 16
_journal_name_full 'Chemistry of Materials'
_journal_page_first 3705
_journal_paper_doi 10.1021/cm060715m
_journal_volume 18
_journal_year 2006
_chemical_formula_moiety 'Mg Mo6 Se8'
_chemical_formula_sum 'Mg Mo6 Se8'
_chemical_formula_weight 1231.63
_chemical_name_common 'Chevrel phase'
_chemical_name_systematic
;
zinc dihydroxide divanadate dihydrate
;
_space_group_crystal_system triclinic
_space_group_IT_number 2
_space_group_name_Hall '-P 1'
_space_group_name_H-M_alt 'P -1'
_symmetry_space_group_name_Hall '-P 1'
_symmetry_space_group_name_H-M 'P -1'
_cell_angle_alpha 91.221(4)
_cell_angle_beta 94.288(4)
_cell_angle_gamma 94.443(5)
_cell_formula_units_Z 1
_cell_length_a 6.7435(3)
_cell_length_b 6.7555(4)
_cell_length_c 6.7608(4)
_cell_measurement_temperature 300
_cell_volume 306.09(3)
_computing_structure_refinement FULLPROF
_diffrn_ambient_temperature 300
_diffrn_measurement_device_type D1A(ILL)
_diffrn_radiation_monochromator none
_diffrn_radiation_probe neutron
_diffrn_source 'nuclear reactor'
_exptl_crystal_density_diffrn 6.682
_exptl_crystal_density_method 'not measured'
_pd_char_colour black
_pd_instr_location ' ?'
_pd_meas_2theta_range_inc 0.050016
_pd_meas_2theta_range_max 157.45000
_pd_meas_2theta_range_min 4.30000
_pd_meas_number_of_points 3064
_pd_proc_2theta_range_inc 0.050016
_pd_proc_2theta_range_max 158.6917
_pd_proc_2theta_range_min 5.5417
_pd_proc_ls_background_function 'square polynomial for each range'
_pd_proc_ls_pref_orient_corr ' ?'
_pd_proc_ls_profile_function pseudo-Voigt
_pd_proc_ls_prof_R_factor 4.1336
_pd_proc_ls_prof_wR_expected 6.3018
_pd_proc_ls_prof_wR_factor 5.3450
_pd_spec_mounting ' powder '
_pd_spec_mount_mode transmission
_pd_spec_shape irregular
_refine_ls_goodness_of_fit_all 0.8567
_refine_ls_number_parameters 44
_refine_ls_number_restraints 0
_refine_ls_R_I_factor 5.6199
_cod_data_source_file cm060715msi20060325_093122.cif
_cod_data_source_block MgMo6Se8
_cod_depositor_comments
;
The following automatic conversions were performed:

'_space_group_crystal_system' value 'Triclinic' changed to
'triclinic' according to
/home/saulius/struct/CIF-dictionaries/cif_core.dic dictionary named
'cif_core.dic' version 2.4.1 from 2010-06-29.

Automatic conversion script
Id: cif_fix_values 1715 2011-07-08 13:25:40Z adriana 
;
_cod_database_code 4001565

loop_
_symmetry_equiv_pos_site_id
_symmetry_equiv_pos_as_xyz
1 x,y,z
2 -x,-y,-z

loop_
_atom_site_label
_atom_site_fract_x
_atom_site_fract_y
_atom_site_fract_z
_atom_site_U_iso_or_equiv
_atom_site_adp_type
_atom_site_occupancy
_atom_site_type_symbol
Mo1 0.2397(14) 0.4070(13) 0.5363(13) 0.00418 Uiso 1.00000 MO
Mo2 0.4111(13) 0.5497(13) 0.2357(13) 0.00418 Uiso 1.00000 MO
Mo3 0.5450(13) 0.2238(12) 0.4166(12) 0.00418 Uiso 1.00000 MO
Se1 0.1252(12) 0.7344(10) 0.3750(11) 0.00633 Uiso 1.00000 SE
Se2 0.3657(10) 0.1216(10) 0.7456(11) 0.00633 Uiso 1.00000 SE
Se3 0.7334(11) 0.3884(11) 0.1401(10) 0.00633 Uiso 1.00000 SE
Se4 0.2088(9) 0.2236(10) 0.2112(10) 0.00633 Uiso 1.00000 SE
Mg 0.116(3) 0.925(3) -0.001(3) 0.00633 Uiso 0.50000 MG

loop_
_atom_type_symbol
_atom_type_description
_atom_type_scat_source
_atom_type_scat_length_neutron
Mo Mo V.F._Sears_Neutron_News_3_26_(1992) 0.67150
Se Se V.F._Sears_Neutron_News_3_26_(1992) 0.79700
Mg Mg V.F._Sears_Neutron_News_3_26_(1992) 0.53750

loop_
_diffrn_radiation_type
_diffrn_radiation_wavelength
neutron 1.91060

loop_
_geom_angle_atom_site_label_1
_geom_angle_atom_site_label_2
_geom_angle_atom_site_label_3
_geom_angle_site_symmetry_1
_geom_angle_site_symmetry_3
_geom_angle
_geom_angle_publ_flag
Se1 Mg Se2 1_555 1_564 141.4(7) no
Se1 Mg Se4 1_555 2_565 107.1(7) no
Se2 Mg Se4 1_564 2_565 108.6(7) no
Se3 Mg Se4 2_665 1_565 141.2(8) no
Se4 Mg Se4 1_565 2_565 135.6(7) no

loop_
_geom_bond_atom_site_label_1
_geom_bond_atom_site_label_2
_geom_bond_site_symmetry_2
_geom_bond_distance
_geom_bond_publ_flag
Mo1 Mo2 1_555 2.580(12) yes
Mo1 Mo2 2_666 2.708(12) yes
Mo1 Mo3 1_555 2.650(12) yes
Mo1 Mo3 2_666 2.787(12) yes
Mo2 Mo3 1_555 2.723(12) yes
Mo2 Mo3 2_666 2.762(12) yes
Mo1 Se1 1_555 2.630(11) yes
Mo1 Se1 2_566 2.685(12) yes
Mo1 Se2 1_555 2.575(11) yes
Mo1 Se3 2_666 2.550(11) yes
Mo1 Se4 1_555 2.487(11) yes
Mo2 Se1 1_555 2.599(12) yes
Mo2 Se2 2_666 2.580(11) yes
Mo2 Se3 1_555 2.622(11) yes
Mo2 Se3 2_665 2.705(11) yes
Mo2 Se4 1_555 2.495(11) yes
Mo3 Se1 2_666 2.535(12) yes
Mo3 Se2 1_555 2.687(11) yes
Mo3 Se2 2_656 2.686(11) yes
Mo3 Se3 1_555 2.564(11) yes
Mo3 Se4 1_555 2.569(11) yes
Mg Se1 1_555 2.874(19) yes
Mg Se2 1_564 2.776(20) yes
Mg Se3 2_665 2.602(20) yes
Mg Se4 1_565 2.466(20) yes
Mg Se4 2_565 2.637(19) yes
Mg Mg 2_575 1.936(26) yes
